data_1546818
loop_
_publ_author_name
'Jeon, Ie-Rang'
'Mathoni\`ere, Corine'
'Cl\'erac, Rodolphe'
'Rouzi\`eres, Mathieu'
'Jeannin, Olivier'
'Trzop, Elzbieta'
'Collet, Eric'
'Fourmigu\'e, Marc'

_publ_section_title
;
 Photoinduced reversible spin-state switching of an Fe <sup>III</sup>
 complex assisted by a halogen-bonded supramolecular network
;
_journal_issue 74
_journal_name_full 'Chemical Communications'
_journal_page_first 10283
_journal_page_last 10286
_journal_paper_doi 10.1039/C7CC03797J
_journal_volume 53
_journal_year 2017
_chemical_formula_moiety 'C6 F3 I3, I, C31 H22 Fe N5 O2'
_chemical_formula_sum 'C37 H22 F3 Fe I4 N5 O2'
_chemical_formula_weight 1189.04
_space_group_crystal_system monoclinic
_space_group_IT_number 7
_space_group_name_Hall 'P -2yc'
_space_group_name_H-M_alt 'P 1 c 1'
_symmetry_space_group_name_Hall 'P -2yc'
_symmetry_space_group_name_H-M 'P 1 c 1'
_atom_sites_solution_hydrogens geom
_atom_sites_solution_primary dual
_audit_creation_date 2017-08-02
_audit_creation_method
;
Olex2 1.2
(compiled Sep  9 2016 15:39:09 for OlexSys, GUI svn.r5227)
;
_audit_update_record
;
2017-08-14 deposited with the CCDC.
2017-08-23 downloaded from the CCDC.
;
_cell_angle_alpha 90
_cell_angle_beta 107.207(12)
_cell_angle_gamma 90
_cell_formula_units_Z 2
_cell_length_a 8.447(3)
_cell_length_b 11.738(5)
_cell_length_c 19.660(6)
_cell_measurement_reflns_used 4182
_cell_measurement_temperature 298(2)
_cell_measurement_theta_max 23.990
_cell_measurement_theta_min 2.524
_cell_volume 1862.1(12)
_computing_cell_refinement 'SAINT v8.34A (Bruker, 2013)'
_computing_data_reduction 'SAINT v8.34A (Bruker, 2013)'
_computing_molecular_graphics 'Olex2 (Dolomanov et al., 2009)'
_computing_publication_material 'Olex2 (Dolomanov et al., 2009)'
_computing_structure_refinement 'ShelXL (Sheldrick, 2015)'
_computing_structure_solution 'ShelXT (Sheldrick, 2015)'
_diffrn_ambient_temperature 298
_diffrn_measured_fraction_theta_full 0.999
_diffrn_measured_fraction_theta_max 0.988
_diffrn_measurement_device_type 'Bruker APEX-II CCD'
_diffrn_measurement_method '\f and \w scans'
_diffrn_radiation_type MoK\a
_diffrn_radiation_wavelength 0.71073
_diffrn_reflns_av_R_equivalents 0.0984
_diffrn_reflns_av_unetI/netI 0.1190
_diffrn_reflns_Laue_measured_fraction_full 0.999
_diffrn_reflns_Laue_measured_fraction_max 0.988
_diffrn_reflns_limit_h_max 11
_diffrn_reflns_limit_h_min -11
_diffrn_reflns_limit_k_max 15
_diffrn_reflns_limit_k_min -14
_diffrn_reflns_limit_l_max 22
_diffrn_reflns_limit_l_min -26
_diffrn_reflns_number 24899
_diffrn_reflns_point_group_measured_fraction_full 0.934
_diffrn_reflns_point_group_measured_fraction_max 0.894
_diffrn_reflns_theta_full 26.000
_diffrn_reflns_theta_max 29.085
_diffrn_reflns_theta_min 2.524
_diffrn_standards_number 0
_exptl_absorpt_coefficient_mu 3.777
_exptl_absorpt_correction_T_max 0.7458
_exptl_absorpt_correction_T_min 0.6150
_exptl_absorpt_correction_type multi-scan
_exptl_absorpt_process_details
;
SADABS-2014/3 (Bruker,2014) was used for absorption correction.
wR2(int) was 0.1432 before and 0.0623 after correction.
The Ratio of minimum to maximum transmission is 0.8246.
The \l/2 correction factor is 0.00150.
;
_exptl_crystal_colour 'dark brown'
_exptl_crystal_colour_modifier dark
_exptl_crystal_colour_primary brown
_exptl_crystal_density_diffrn 2.121
_exptl_crystal_description plate
_exptl_crystal_F_000 1120
_exptl_crystal_size_max 0.148
_exptl_crystal_size_mid 0.133
_exptl_crystal_size_min 0.058
_refine_diff_density_max 0.689
_refine_diff_density_min -0.587
_refine_diff_density_rms 0.135
_refine_ls_abs_structure_details
;
 Flack x determined using 1829 quotients [(I+)-(I-)]/[(I+)+(I-)]
 (Parsons, Flack and Wagner, Acta Cryst. B69 (2013) 249-259).
;
_refine_ls_abs_structure_Flack -0.03(2)
_refine_ls_extinction_coef 0.00069(11)
_refine_ls_extinction_expression Fc^*^=kFc[1+0.001xFc^2^\l^3^/sin(2\q)]^-1/4^
_refine_ls_extinction_method 'SHELXL-2016/4 (Sheldrick 2016)'
_refine_ls_goodness_of_fit_ref 0.972
_refine_ls_hydrogen_treatment constr
_refine_ls_matrix_type full
_refine_ls_number_parameters 470
_refine_ls_number_reflns 8918
_refine_ls_number_restraints 2
_refine_ls_restrained_S_all 0.972
_refine_ls_R_factor_all 0.1241
_refine_ls_R_factor_gt 0.0471
_refine_ls_shift/su_max 0.000
_refine_ls_shift/su_mean 0.000
_refine_ls_structure_factor_coef Fsqd
_refine_ls_weighting_details 'w=1/[\s^2^(Fo^2^)+(0.0001P)^2^] where P=(Fo^2^+2Fc^2^)/3'
_refine_ls_weighting_scheme calc
_refine_ls_wR_factor_gt 0.0602
_refine_ls_wR_factor_ref 0.0735
_reflns_Friedel_coverage 0.806
_reflns_Friedel_fraction_full 0.869
_reflns_Friedel_fraction_max 0.799
_reflns_number_gt 5343
_reflns_number_total 8918
_reflns_threshold_expression 'I > 2\s(I)'
_cod_data_source_file c7cc03797j2.cif
_cod_data_source_block 1_298K
_cod_original_cell_volume 1862.2(12)
_cod_database_code 1546818
_shelx_space_group_comment
;
The symmetry employed for this shelxl refinement is uniquely defined
by the following loop, which should always be used as a source of
symmetry information in preference to the above space-group names.
They are only intended as comments.
;
_olex2_refinement_description
;
1. Fixed Uiso
 At 1.2 times of:
  All C(H) groups
2.a Aromatic/amide H refined with riding coordinates:
 C00G(H00G), C00I(H00I), C00P(H00P), C00Q(H00Q), C00S(H00S), C00T(H00T),
 C00X(H00X), C00Y(H00Y), C011(H011), C012(H012), C013(H013), C014(H014),
 C015(H015), C017(H017), C018(H018), C01A(H01A), C01B(H01B), C01C(H01C),
 C01D(H01D), C01E(H01E), C01F(H01F), C01G(H01G)
;
_shelx_shelxl_version_number 2016/4
_olex2_submission_special_instructions 'No special instructions were received'

loop_
_space_group_symop_operation_xyz
'x, y, z'
'x, -y, z+1/2'

loop_
_atom_site_label
_atom_site_type_symbol
_atom_site_fract_x
_atom_site_fract_y
_atom_site_fract_z
_atom_site_U_iso_or_equiv
_atom_site_adp_type
_atom_site_occupancy
_atom_site_site_symmetry_order
_atom_site_calc_flag
_atom_site_refinement_flags_posn
I001 I 0.27175(8) 0.00100(6) 0.23789(4) 0.0445(2) Uani 1 1 d .
I002 I 0.26975(8) 0.51761(6) 0.26057(4) 0.0458(2) Uani 1 1 d .
I003 I 0.76276(9) 0.23862(7) 0.49008(4) 0.0449(2) Uani 1 1 d .
I004 I 0.01804(10) 0.75028(6) 0.18059(5) 0.0500(2) Uani 1 1 d .
Fe05 Fe 0.52013(18) 0.65126(11) 0.54702(7) 0.0277(3) Uani 1 1 d .
F006 F 0.1889(8) 0.2637(5) 0.2074(3) 0.0535(17) Uani 1 1 d .
F007 F 0.5700(8) 0.0446(5) 0.3800(3) 0.0542(18) Uani 1 1 d .
O008 O 0.4149(8) 0.5130(6) 0.5056(3) 0.0368(17) Uani 1 1 d .
F009 F 0.5842(8) 0.4467(5) 0.3936(3) 0.0547(17) Uani 1 1 d .
N00A N 0.6108(10) 0.5610(7) 0.6444(4) 0.0310(19) Uani 1 1 d .
N00B N 0.4915(9) 0.7439(6) 0.4520(4) 0.0249(17) Uani 1 1 d .
O00C O 0.3251(9) 0.7241(6) 0.5559(4) 0.0390(19) Uani 1 1 d .
N00D N 0.6512(10) 0.7814(7) 0.6192(5) 0.035(2) Uani 1 1 d .
N00E N 0.7484(9) 0.6146(7) 0.5211(4) 0.0305(19) Uani 1 1 d .
N00F N 0.8888(13) 0.6344(8) 0.4304(5) 0.058(3) Uani 1 1 d .
C00G C 0.2901(15) 0.2177(10) 0.5048(6) 0.051(4) Uani 1 1 d .
H00G H 0.229944 0.164009 0.472647 0.061 Uiso 1 1 calc R
C00H C 0.2388(12) 0.8437(8) 0.4532(5) 0.029(2) Uani 1 1 d .
C00I C 0.5759(12) 0.4531(8) 0.6532(5) 0.033(2) Uani 1 1 d .
H00I H 0.619360 0.423603 0.698807 0.040 Uiso 1 1 calc R
C00J C 0.7170(12) 0.6246(8) 0.7014(5) 0.029(2) Uani 1 1 d .
C00K C 0.3824(14) 0.1524(9) 0.2903(5) 0.039(3) Uani 1 1 d .
C00L C 0.5806(13) 0.2456(8) 0.3904(5) 0.034(2) Uani 1 1 d .
C00M C 0.2225(12) 0.8033(8) 0.5181(5) 0.029(2) Uani 1 1 d .
C00N C 0.7319(12) 0.7427(8) 0.6868(5) 0.029(2) Uani 1 1 d .
C00O C 0.4027(11) 0.4093(8) 0.5302(5) 0.027(2) Uani 1 1 d .
C00P C 0.3627(17) 0.1865(10) 0.5755(7) 0.058(3) Uani 1 1 d .
H00P H 0.349052 0.113358 0.591043 0.070 Uiso 1 1 calc R
C00Q C 1.0213(13) 0.5657(9) 0.4723(6) 0.039(3) Uani 1 1 d .
H00Q H 1.112940 0.549832 0.456901 0.047 Uiso 1 1 calc R
C00R C 0.6159(11) 0.7248(7) 0.4176(5) 0.028(2) Uani 1 1 d .
C00S C 0.3058(12) 0.3266(9) 0.4819(6) 0.037(3) Uani 1 1 d .
H00S H 0.253422 0.346698 0.434834 0.045 Uiso 1 1 calc R
C00T C 0.7522(15) 0.7441(9) 0.3258(6) 0.043(3) Uani 1 1 d .
H00T H 0.750784 0.773687 0.281765 0.051 Uiso 1 1 calc R
C00U C 0.3835(13) 0.3586(8) 0.2995(5) 0.036(3) Uani 1 1 d .
C00V C 0.5157(13) 0.3497(8) 0.3602(5) 0.036(3) Uani 1 1 d .
C00W C 0.3200(13) 0.2578(8) 0.2663(5) 0.035(2) Uani 1 1 d .
C00X C 0.0965(13) 0.8471(9) 0.5440(5) 0.040(3) Uani 1 1 d .
H00X H 0.087805 0.822572 0.587706 0.048 Uiso 1 1 calc R
C00Y C 0.8856(15) 0.6810(9) 0.3623(6) 0.040(3) Uani 1 1 d .
H00Y H 0.973049 0.668242 0.343508 0.047 Uiso 1 1 calc R
C00Z C 0.4791(13) 0.3765(8) 0.6005(5) 0.034(3) Uani 1 1 d .
C010 C 0.7506(12) 0.6575(7) 0.4567(5) 0.027(2) Uani 1 1 d .
C011 C 0.3640(13) 0.8111(8) 0.4234(5) 0.034(2) Uani 1 1 d .
H011 H 0.356001 0.840101 0.378543 0.041 Uiso 1 1 calc R
C012 C 0.6154(13) 0.7672(8) 0.3516(5) 0.039(3) Uani 1 1 d .
H012 H 0.526430 0.810104 0.324548 0.046 Uiso 1 1 calc R
C013 C 0.8756(13) 0.5509(9) 0.5582(5) 0.040(3) Uani 1 1 d .
H013 H 0.873328 0.522832 0.602173 0.048 Uiso 1 1 calc R
C014 C 0.8022(14) 0.5856(9) 0.7673(6) 0.043(3) Uani 1 1 d .
H014 H 0.796262 0.508658 0.777617 0.052 Uiso 1 1 calc R
C015 C -0.0143(14) 0.9262(9) 0.5049(6) 0.042(3) Uani 1 1 d .
H015 H -0.095752 0.955586 0.523051 0.051 Uiso 1 1 calc R
C016 C 0.5108(13) 0.1481(8) 0.3532(5) 0.038(3) Uani 1 1 d .
C017 C 1.0105(14) 0.5244(9) 0.5350(6) 0.045(3) Uani 1 1 d .
H017 H 1.094223 0.477897 0.562536 0.054 Uiso 1 1 calc R
C018 C 0.6559(14) 0.8899(9) 0.6044(6) 0.048(3) Uani 1 1 d .
H018 H 0.600924 0.914155 0.558458 0.058 Uiso 1 1 calc R
C019 C 0.8248(13) 0.8189(9) 0.7405(6) 0.043(3) Uani 1 1 d .
C01A C 0.8248(15) 0.9356(10) 0.7215(7) 0.054(3) Uani 1 1 d .
H01A H 0.883542 0.987731 0.755217 0.065 Uiso 1 1 calc R
C01B C 0.7407(16) 0.9726(9) 0.6551(7) 0.053(3) Uani 1 1 d .
H01B H 0.738640 1.049371 0.643228 0.063 Uiso 1 1 calc R
C01C C 0.1174(13) 0.9220(9) 0.4145(6) 0.045(3) Uani 1 1 d .
H01C H 0.122191 0.946888 0.370211 0.054 Uiso 1 1 calc R
C01D C 0.9096(14) 0.7727(10) 0.8075(6) 0.052(3) Uani 1 1 d .
H01D H 0.973074 0.819908 0.843251 0.063 Uiso 1 1 calc R
C01E C 0.8990(15) 0.6586(12) 0.8203(6) 0.059(4) Uani 1 1 d .
H01E H 0.956534 0.628994 0.864605 0.070 Uiso 1 1 calc R
C01F C -0.0059(14) 0.9621(10) 0.4397(6) 0.051(3) Uani 1 1 d .
H01F H -0.083562 1.013323 0.412953 0.062 Uiso 1 1 calc R
C01G C 0.4542(18) 0.2654(9) 0.6214(7) 0.054(3) Uani 1 1 d .
H01G H 0.502187 0.244593 0.668700 0.065 Uiso 1 1 calc R

loop_
_atom_site_aniso_label
_atom_site_aniso_U_11
_atom_site_aniso_U_22
_atom_site_aniso_U_33
_atom_site_aniso_U_23
_atom_site_aniso_U_13
_atom_site_aniso_U_12
I001 0.0550(6) 0.0322(4) 0.0368(4) -0.0045(3) -0.0011(4) 0.0015(4)
I002 0.0545(6) 0.0309(4) 0.0504(5) 0.0035(4) 0.0130(4) 0.0043(4)
I003 0.0344(4) 0.0456(5) 0.0465(4) -0.0099(4) -0.0008(3) 0.0051(4)
I004 0.0533(5) 0.0384(5) 0.0537(5) 0.0012(4) 0.0089(4) 0.0074(4)
Fe05 0.0236(8) 0.0285(8) 0.0278(7) 0.0053(6) 0.0029(6) 0.0031(6)
F006 0.060(5) 0.046(4) 0.039(4) -0.003(3) -0.011(3) 0.005(3)
F007 0.055(5) 0.033(4) 0.061(4) -0.003(3) -0.004(3) 0.007(3)
O008 0.026(4) 0.036(4) 0.039(4) 0.001(3) -0.006(3) 0.005(3)
F009 0.056(5) 0.036(4) 0.059(4) -0.014(3) -0.003(3) -0.008(3)
N00A 0.032(5) 0.032(5) 0.030(5) 0.000(4) 0.009(4) -0.004(4)
N00B 0.021(4) 0.028(4) 0.026(4) 0.004(3) 0.006(4) 0.007(4)
O00C 0.032(5) 0.039(5) 0.046(5) 0.014(3) 0.012(4) 0.008(3)
N00D 0.030(5) 0.025(5) 0.049(6) -0.002(4) 0.010(4) 0.001(4)
N00E 0.017(5) 0.037(5) 0.033(5) 0.005(4) 0.002(4) 0.004(4)
N00F 0.062(8) 0.042(6) 0.069(7) -0.012(5) 0.018(6) -0.007(5)
C00G 0.052(9) 0.054(9) 0.054(9) -0.006(6) 0.024(7) -0.003(6)
C00H 0.020(6) 0.028(6) 0.038(6) -0.001(5) 0.007(5) 0.006(5)
C00I 0.032(7) 0.036(6) 0.029(6) 0.011(4) 0.005(5) 0.001(5)
C00J 0.022(6) 0.034(6) 0.028(6) -0.001(4) 0.004(4) -0.001(5)
C00K 0.040(7) 0.032(6) 0.041(6) -0.011(5) 0.006(5) -0.002(5)
C00L 0.030(6) 0.032(6) 0.040(6) -0.006(5) 0.009(5) 0.008(5)
C00M 0.024(6) 0.020(5) 0.040(6) -0.001(4) 0.004(5) 0.000(5)
C00N 0.026(6) 0.036(6) 0.026(5) 0.006(5) 0.008(4) 0.006(5)
C00O 0.014(5) 0.029(6) 0.038(6) -0.008(5) 0.009(4) 0.002(4)
C00P 0.068(10) 0.040(7) 0.071(9) 0.003(7) 0.027(8) -0.009(7)
C00Q 0.023(7) 0.043(7) 0.047(7) -0.012(5) 0.004(5) 0.003(5)
C00R 0.021(6) 0.026(5) 0.035(6) -0.009(4) 0.006(4) -0.005(4)
C00S 0.023(7) 0.049(7) 0.037(6) -0.004(5) 0.004(5) -0.002(5)
C00T 0.055(8) 0.049(7) 0.031(6) 0.001(5) 0.023(6) 0.004(7)
C00U 0.036(7) 0.032(6) 0.038(6) 0.000(5) 0.011(5) 0.001(5)
C00V 0.030(7) 0.036(7) 0.044(7) -0.007(5) 0.013(5) -0.004(6)
C00W 0.034(6) 0.033(6) 0.033(6) 0.005(5) 0.000(5) 0.005(5)
C00X 0.043(7) 0.051(7) 0.030(6) 0.005(5) 0.017(5) 0.009(6)
C00Y 0.045(8) 0.040(7) 0.038(7) -0.003(5) 0.019(6) -0.008(6)
C00Z 0.035(7) 0.033(6) 0.039(6) 0.002(5) 0.018(5) 0.002(5)
C010 0.018(5) 0.023(5) 0.042(6) -0.005(5) 0.013(5) 0.001(4)
C011 0.030(6) 0.036(6) 0.033(6) 0.008(5) 0.005(5) 0.003(5)
C012 0.041(7) 0.044(7) 0.033(6) 0.000(5) 0.013(5) 0.006(5)
C013 0.031(7) 0.043(7) 0.042(6) 0.008(5) 0.004(5) 0.009(5)
C014 0.041(8) 0.045(7) 0.037(6) 0.008(6) 0.000(5) -0.004(6)
C015 0.041(8) 0.041(7) 0.051(7) 0.000(5) 0.022(6) 0.004(6)
C016 0.035(7) 0.027(7) 0.045(7) -0.003(5) 0.004(5) 0.007(6)
C017 0.028(7) 0.055(8) 0.054(7) -0.003(6) 0.016(5) 0.014(6)
C018 0.045(8) 0.035(7) 0.054(7) 0.003(5) -0.002(6) -0.004(6)
C019 0.036(7) 0.050(7) 0.042(7) -0.011(5) 0.010(6) -0.002(6)
C01A 0.046(9) 0.045(8) 0.067(9) -0.027(6) 0.013(7) -0.022(6)
C01B 0.056(9) 0.025(6) 0.072(9) 0.000(6) 0.011(7) -0.006(6)
C01C 0.033(7) 0.054(8) 0.049(7) 0.020(6) 0.014(6) 0.016(6)
C01D 0.045(8) 0.061(9) 0.039(7) -0.021(6) -0.006(6) -0.011(6)
C01E 0.055(9) 0.079(10) 0.025(6) 0.008(6) -0.014(5) -0.005(7)
C01F 0.029(7) 0.056(8) 0.070(9) 0.011(6) 0.016(6) 0.024(6)
C01G 0.074(10) 0.039(8) 0.050(8) 0.005(6) 0.020(7) -0.011(7)

loop_
_atom_type_symbol
_atom_type_description
_atom_type_scat_dispersion_real
_atom_type_scat_dispersion_imag
_atom_type_scat_source
C C 0.0033 0.0016 'International Tables Vol C Tables 4.2.6.8 and 6.1.1.4'
H H 0.0000 0.0000 'International Tables Vol C Tables 4.2.6.8 and 6.1.1.4'
F F 0.0171 0.0103 'International Tables Vol C Tables 4.2.6.8 and 6.1.1.4'
Fe Fe 0.3463 0.8444 'International Tables Vol C Tables 4.2.6.8 and 6.1.1.4'
I I -0.4742 1.8119 'International Tables Vol C Tables 4.2.6.8 and 6.1.1.4'
N N 0.0061 0.0033 'International Tables Vol C Tables 4.2.6.8 and 6.1.1.4'
O O 0.0106 0.0060 'International Tables Vol C Tables 4.2.6.8 and 6.1.1.4'

loop_
_geom_angle_atom_site_label_1
_geom_angle_atom_site_label_2
_geom_angle_atom_site_label_3
_geom_angle
O008 Fe05 N00A 87.7(3)
O008 Fe05 N00B 98.2(3)
O008 Fe05 N00D 164.9(3)
O008 Fe05 N00E 93.7(3)
N00A Fe05 N00D 77.4(3)
N00A Fe05 N00E 90.3(3)
N00B Fe05 N00A 166.1(3)
N00B Fe05 N00D 96.9(3)
N00B Fe05 N00E 76.8(3)
O00C Fe05 O008 96.5(3)
O00C Fe05 N00A 103.4(3)
O00C Fe05 N00B 88.5(3)
O00C Fe05 N00D 85.0(3)
O00C Fe05 N00E 163.2(3)
N00D Fe05 N00E 88.6(3)
C00O O008 Fe05 134.4(6)
C00I N00A Fe05 124.1(6)
C00I N00A C00J 120.9(8)
C00J N00A Fe05 115.0(6)
C00R N00B Fe05 115.5(6)
C011 N00B Fe05 123.3(6)
C011 N00B C00R 121.1(8)
C00M O00C Fe05 134.1(6)
C00N N00D Fe05 114.3(6)
C018 N00D Fe05 125.9(7)
C018 N00D C00N 119.7(9)
C010 N00E Fe05 113.6(6)
C013 N00E Fe05 127.4(7)
C013 N00E C010 118.9(8)
C00Q N00F C00Y 123.2(10)
C00Q N00F C010 118.8(9)
C010 N00F C00Y 118.0(10)
C00P C00G H00G 119.5
C00S C00G H00G 119.5
C00S C00G C00P 121.0(11)
C00M C00H C01C 117.1(9)
C011 C00H C00M 125.0(9)
C011 C00H C01C 117.9(9)
N00A C00I H00I 116.2
N00A C00I C00Z 127.5(9)
C00Z C00I H00I 116.2
N00A C00J C00N 115.1(8)
C014 C00J N00A 127.2(9)
C014 C00J C00N 117.7(9)
C00W C00K I001 121.2(8)
C00W C00K C016 117.3(9)
C016 C00K I001 121.2(7)
C00V C00L I003 121.1(7)
C016 C00L I003 122.4(7)
C016 C00L C00V 116.3(9)
O00C C00M C00H 121.2(9)
O00C C00M C00X 119.3(9)
C00X C00M C00H 119.5(9)
N00D C00N C00J 117.8(8)
N00D C00N C019 120.8(9)
C00J C00N C019 121.4(9)
O008 C00O C00S 118.0(9)
O008 C00O C00Z 123.6(9)
C00Z C00O C00S 118.4(9)
C00G C00P H00P 120.7
C01G C00P C00G 118.6(12)
C01G C00P H00P 120.7
N00F C00Q H00Q 120.8
C017 C00Q N00F 118.4(10)
C017 C00Q H00Q 120.8
C010 C00R N00B 114.8(8)
C012 C00R N00B 126.0(8)
C012 C00R C010 119.2(9)
C00G C00S C00O 120.2(10)
C00G C00S H00S 119.9
C00O C00S H00S 119.9
C00Y C00T H00T 118.3
C00Y C00T C012 123.4(10)
C012 C00T H00T 118.3
C00V C00U I002 122.8(7)
C00V C00U C00W 116.6(9)
C00W C00U I002 120.6(8)
F009 C00V C00L 118.0(9)
F009 C00V C00U 118.5(9)
C00U C00V C00L 123.4(9)
F006 C00W C00K 118.4(9)
F006 C00W C00U 117.9(9)
C00K C00W C00U 123.6(9)
C00M C00X H00X 119.8
C015 C00X C00M 120.4(9)
C015 C00X H00X 119.8
N00F C00Y H00Y 120.6
C00T C00Y N00F 118.7(10)
C00T C00Y H00Y 120.6
C00O C00Z C00I 122.7(9)
C00O C00Z C01G 118.8(10)
C01G C00Z C00I 118.4(10)
N00E C010 N00F 119.9(9)
N00E C010 C00R 118.7(8)
C00R C010 N00F 121.4(9)
N00B C011 C00H 127.4(9)
N00B C011 H011 116.3
C00H C011 H011 116.3
C00R C012 C00T 119.2(10)
C00R C012 H012 120.4
C00T C012 H012 120.4
N00E C013 H013 118.2
N00E C013 C017 123.6(10)
C017 C013 H013 118.2
C00J C014 H014 119.1
C00J C014 C01E 121.8(11)
C01E C014 H014 119.1
C00X C015 H015 119.6
C01F C015 C00X 120.9(10)
C01F C015 H015 119.6
F007 C016 C00K 118.7(9)
F007 C016 C00L 118.8(9)
C00K C016 C00L 122.5(9)
C00Q C017 C013 120.3(11)
C00Q C017 H017 119.8
C013 C017 H017 119.8
N00D C018 H018 118.3
N00D C018 C01B 123.3(11)
C01B C018 H018 118.3
C01A C019 C00N 116.9(10)
C01D C019 C00N 117.8(10)
C01D C019 C01A 125.3(10)
C019 C01A H01A 119.3
C01B C01A C019 121.3(10)
C01B C01A H01A 119.3
C018 C01B H01B 121.1
C01A C01B C018 117.8(10)
C01A C01B H01B 121.1
C00H C01C H01C 118.8
C01F C01C C00H 122.5(10)
C01F C01C H01C 118.8
C019 C01D H01D 119.8
C01E C01D C019 120.3(10)
C01E C01D H01D 119.8
C014 C01E H01E 119.5
C01D C01E C014 120.9(10)
C01D C01E H01E 119.5
C015 C01F H01F 120.3
C01C C01F C015 119.4(11)
C01C C01F H01F 120.3
C00P C01G C00Z 122.9(13)
C00P C01G H01G 118.6
C00Z C01G H01G 118.6

loop_
_geom_bond_atom_site_label_1
_geom_bond_atom_site_label_2
_geom_bond_distance
I001 C00K 2.127(10)
I002 C00U 2.135(10)
I003 C00L 2.105(10)
Fe05 O008 1.913(7)
Fe05 N00A 2.123(8)
Fe05 N00B 2.114(7)
Fe05 O00C 1.909(7)
Fe05 N00D 2.155(8)
Fe05 N00E 2.178(8)
F006 C00W 1.347(11)
F007 C016 1.359(10)
O008 C00O 1.326(11)
F009 C00V 1.355(10)
N00A C00I 1.323(11)
N00A C00J 1.422(12)
N00B C00R 1.425(11)
N00B C011 1.319(12)
O00C C00M 1.336(11)
N00D C00N 1.379(12)
N00D C018 1.309(12)
N00E C010 1.368(11)
N00E C013 1.335(12)
N00F C00Q 1.427(14)
N00F C00Y 1.440(13)
N00F C010 1.435(13)
C00G H00G 0.9300
C00G C00P 1.391(16)
C00G C00S 1.376(15)
C00H C00M 1.407(13)
C00H C011 1.404(13)
C00H C01C 1.418(13)
C00I H00I 0.9300
C00I C00Z 1.431(13)
C00J C00N 1.428(13)
C00J C014 1.363(13)
C00K C00W 1.372(13)
C00K C016 1.385(14)
C00L C00V 1.398(13)
C00L C016 1.391(13)
C00M C00X 1.406(13)
C00N C019 1.429(14)
C00O C00S 1.434(13)
C00O C00Z 1.396(13)
C00P H00P 0.9300
C00P C01G 1.363(17)
C00Q H00Q 0.9300
C00Q C017 1.351(14)
C00R C010 1.411(12)
C00R C012 1.390(13)
C00S H00S 0.9300
C00T H00T 0.9300
C00T C00Y 1.362(15)
C00T C012 1.418(14)
C00U C00V 1.376(14)
C00U C00W 1.381(13)
C00X H00X 0.9300
C00X C015 1.379(14)
C00Y H00Y 0.9300
C00Z C01G 1.402(13)
C011 H011 0.9300
C012 H012 0.9300
C013 H013 0.9300
C013 C017 1.384(14)
C014 H014 0.9300
C014 C01E 1.409(16)
C015 H015 0.9300
C015 C01F 1.371(14)
C017 H017 0.9300
C018 H018 0.9300
C018 C01B 1.424(15)
C019 C01A 1.419(15)
C019 C01D 1.409(15)
C01A H01A 0.9300
C01A C01B 1.360(16)
C01B H01B 0.9300
C01C H01C 0.9300
C01C C01F 1.364(14)
C01D H01D 0.9300
C01D C01E 1.371(17)
C01E H01E 0.9300
C01F H01F 0.9300
C01G H01G 0.9300

loop_
_geom_torsion_atom_site_label_1
_geom_torsion_atom_site_label_2
_geom_torsion_atom_site_label_3
_geom_torsion_atom_site_label_4
_geom_torsion
I001 C00K C00W F006 -1.7(14)
I001 C00K C00W C00U 177.8(8)
I001 C00K C016 F007 2.5(14)
I001 C00K C016 C00L -177.0(8)
I002 C00U C00V F009 -5.0(13)
I002 C00U C00V C00L 173.2(7)
I002 C00U C00W F006 2.5(13)
I002 C00U C00W C00K -177.1(8)
I003 C00L C00V F009 6.0(12)
I003 C00L C00V C00U -172.1(8)
I003 C00L C016 F007 -4.4(14)
I003 C00L C016 C00K 175.1(8)
Fe05 O008 C00O C00S 177.9(6)
Fe05 O008 C00O C00Z -2.1(14)
Fe05 N00A C00I C00Z 2.4(14)
Fe05 N00A C00J C00N 6.6(10)
Fe05 N00A C00J C014 -174.4(9)
Fe05 N00B C00R C010 -7.4(10)
Fe05 N00B C00R C012 173.5(7)
Fe05 N00B C011 C00H 8.0(15)
Fe05 O00C C00M C00H 6.2(15)
Fe05 O00C C00M C00X -173.6(7)
Fe05 N00D C00N C00J -1.3(11)
Fe05 N00D C00N C019 179.7(7)
Fe05 N00D C018 C01B 178.0(9)
Fe05 N00E C010 N00F -176.3(7)
Fe05 N00E C010 C00R 4.1(10)
Fe05 N00E C013 C017 174.6(8)
O008 C00O C00S C00G 179.7(9)
O008 C00O C00Z C00I 1.2(15)
O008 C00O C00Z C01G 178.3(10)
N00A C00I C00Z C00O -1.6(16)
N00A C00I C00Z C01G -178.7(10)
N00A C00J C00N N00D -3.5(13)
N00A C00J C00N C019 175.5(9)
N00A C00J C014 C01E -177.5(10)
N00B C00R C010 N00E 2.0(12)
N00B C00R C010 N00F -177.5(8)
N00B C00R C012 C00T 177.4(9)
O00C C00M C00X C015 -177.9(10)
N00D C00N C019 C01A 2.1(15)
N00D C00N C019 C01D -177.5(10)
N00D C018 C01B C01A 2.0(19)
N00E C013 C017 C00Q 1.7(17)
N00F C00Q C017 C013 -1.6(16)
C00G C00P C01G C00Z 0(2)
C00H C00M C00X C015 2.3(16)
C00H C01C C01F C015 0.1(18)
C00I N00A C00J C00N -174.4(8)
C00I N00A C00J C014 4.6(15)
C00I C00Z C01G C00P 179.4(11)
C00J N00A C00I C00Z -176.5(9)
C00J C00N C019 C01A -176.9(9)
C00J C00N C019 C01D 3.5(15)
C00J C014 C01E C01D 0.7(18)
C00M C00H C011 N00B -4.4(17)
C00M C00H C01C C01F 3.3(17)
C00M C00X C015 C01F 1.2(17)
C00N N00D C018 C01B -0.2(17)
C00N C00J C014 C01E 1.4(16)
C00N C019 C01A C01B -0.3(17)
C00N C019 C01D C01E -1.4(17)
C00O C00Z C01G C00P 2.2(18)
C00P C00G C00S C00O 2.1(17)
C00Q N00F C00Y C00T 179.0(11)
C00Q N00F C010 N00E 0.5(13)
C00Q N00F C010 C00R -180.0(9)
C00R N00B C011 C00H -175.4(9)
C00S C00G C00P C01G -1.8(19)
C00S C00O C00Z C00I -178.9(9)
C00S C00O C00Z C01G -1.8(14)
C00V C00L C016 F007 179.6(8)
C00V C00L C016 C00K -0.9(16)
C00V C00U C00W F006 179.0(9)
C00V C00U C00W C00K -0.6(16)
C00W C00K C016 F007 177.0(9)
C00W C00K C016 C00L -2.5(16)
C00W C00U C00V F009 178.6(9)
C00W C00U C00V C00L -3.2(15)
C00X C015 C01F C01C -2.4(18)
C00Y N00F C00Q C017 -178.8(9)
C00Y N00F C010 N00E 179.8(8)
C00Y N00F C010 C00R -0.6(13)
C00Y C00T C012 C00R 0.7(16)
C00Z C00O C00S C00G -0.2(14)
C010 N00E C013 C017 -0.7(15)
C010 N00F C00Q C017 0.5(15)
C010 N00F C00Y C00T -0.3(14)
C010 C00R C012 C00T -1.6(14)
C011 N00B C00R C010 175.8(8)
C011 N00B C00R C012 -3.3(14)
C011 C00H C00M O00C -3.1(16)
C011 C00H C00M C00X 176.7(10)
C011 C00H C01C C01F -177.7(11)
C012 C00R C010 N00E -178.9(8)
C012 C00R C010 N00F 1.6(13)
C012 C00T C00Y N00F 0.3(16)
C013 N00E C010 N00F -0.4(13)
C013 N00E C010 C00R -180.0(9)
C014 C00J C00N N00D 177.4(9)
C014 C00J C00N C019 -3.6(15)
C016 C00K C00W F006 -176.2(9)
C016 C00K C00W C00U 3.3(16)
C016 C00L C00V F009 -177.9(8)
C016 C00L C00V C00U 3.9(15)
C018 N00D C00N C00J 177.1(9)
C018 N00D C00N C019 -1.9(15)
C019 C01A C01B C018 -1.6(18)
C019 C01D C01E C014 -0.7(19)
C01A C019 C01D C01E 179.1(11)
C01C C00H C00M O00C 175.8(10)
C01C C00H C00M C00X -4.4(14)
C01C C00H C011 N00B 176.7(10)
C01D C019 C01A C01B 179.3(12)
